data_4348642
loop_
_publ_author_name
'Cao, Yang'
'Wolf, Michael O.'
'Patrick, Brian O.'

_publ_section_title
;
 Dual-Emissive Platinum(II) Metallacycles with Thiophene-Containing
 Bisacetylide Ligands.
;
_journal_issue 17
_journal_name_full 'Inorganic chemistry'
_journal_page_first 8985
_journal_page_last 8993
_journal_paper_doi 10.1021/acs.inorgchem.6b01464
_journal_volume 55
_journal_year 2016
_chemical_formula_moiety 'C43 H32 P2 Pt S3'
_chemical_formula_sum 'C43 H32 P2 Pt S3'
_chemical_formula_weight 901.89
_space_group_crystal_system monoclinic
_space_group_IT_number 14
_space_group_name_Hall '-P 2ybc'
_space_group_name_H-M_alt 'P 1 21/c 1'
_atom_sites_solution_hydrogens geom
_atom_sites_solution_primary direct
_audit_creation_date 2015-06-02
_audit_creation_method
;
Olex2 1.2
(compiled 2015.01.26 svn.r3150 for OlexSys, GUI svn.r4998)
;
_cell_angle_alpha 90
_cell_angle_beta 116.312(2)
_cell_angle_gamma 90
_cell_formula_units_Z 8
_cell_length_a 24.723(2)
_cell_length_b 11.8714(11)
_cell_length_c 27.514(3)
_cell_measurement_reflns_used 9822
_cell_measurement_temperature 90(2)
_cell_measurement_theta_max 30.06
_cell_measurement_theta_min 2.22
_cell_volume 7238.6(12)
_computing_cell_refinement 'SAINT v8.34A (Bruker, 2013)'
_computing_data_reduction 'SAINT v8.34A (Bruker, 2013)'
_computing_molecular_graphics 'Olex2 (Dolomanov et al., 2009)'
_computing_publication_material 'Olex2 (Dolomanov et al., 2009)'
_computing_structure_refinement 'XL (Sheldrick, 2008)'
_computing_structure_solution 'XT (Sheldrick, 2015)'
_diffrn_ambient_temperature 90(2)
_diffrn_detector 'Bruker APEX2 area detector'
_diffrn_detector_area_resol_mean 7.9
_diffrn_detector_type 'Bruker-Nonius APEXII CCD area detector'
_diffrn_measured_fraction_theta_full 0.999
_diffrn_measured_fraction_theta_max 0.994
_diffrn_measurement_device 'Bruker-Nonius APEXII CCD area detector and D8 diffractometer'
_diffrn_measurement_device_type 'Bruker APEX-II CCD'
_diffrn_measurement_method '\f and \w scans'
_diffrn_radiation_monochromator 'TRIUMPH curved-crystal'
_diffrn_radiation_probe x-ray
_diffrn_radiation_type MoK\a
_diffrn_radiation_wavelength 0.71073
_diffrn_reflns_av_R_equivalents 0.0529
_diffrn_reflns_av_unetI/netI 0.0460
_diffrn_reflns_Laue_measured_fraction_full 0.999
_diffrn_reflns_Laue_measured_fraction_max 0.994
_diffrn_reflns_limit_h_max 32
_diffrn_reflns_limit_h_min -34
_diffrn_reflns_limit_k_max 16
_diffrn_reflns_limit_k_min -16
_diffrn_reflns_limit_l_max 38
_diffrn_reflns_limit_l_min -38
_diffrn_reflns_number 91402
_diffrn_reflns_point_group_measured_fraction_full 0.999
_diffrn_reflns_point_group_measured_fraction_max 0.994
_diffrn_reflns_theta_full 26.000
_diffrn_reflns_theta_max 30.150
_diffrn_reflns_theta_min 1.838
_diffrn_source 'sealed X-ray tube'
_diffrn_source_type 'Incoatec I\ms'
_diffrn_standards_number 0
_exptl_absorpt_coefficient_mu 4.170
_exptl_absorpt_correction_T_max 0.812
_exptl_absorpt_correction_T_min 0.547
_exptl_absorpt_correction_type multi-scan
_exptl_absorpt_process_details
;
SADABS-2014/5 (Bruker,2014/5) was used for absorption correction.
wR2(int) was 0.0767 before and 0.0505 after correction.
The Ratio of minimum to maximum transmission is 0.6741.
The \l/2 correction factor is 0.00150.
;
_exptl_crystal_colour orange
_exptl_crystal_colour_primary orange
_exptl_crystal_density_diffrn 1.655
_exptl_crystal_description blade
_exptl_crystal_F_000 3568
_exptl_crystal_size_max 0.4
_exptl_crystal_size_mid 0.08
_exptl_crystal_size_min 0.05
_refine_diff_density_max 1.630
_refine_diff_density_min -1.271
_refine_diff_density_rms 0.136
_refine_ls_extinction_method none
_refine_ls_goodness_of_fit_ref 1.019
_refine_ls_hydrogen_treatment constr
_refine_ls_matrix_type full
_refine_ls_number_parameters 883
_refine_ls_number_reflns 21293
_refine_ls_number_restraints 0
_refine_ls_restrained_S_all 1.019
_refine_ls_R_factor_all 0.0469
_refine_ls_R_factor_gt 0.0318
_refine_ls_shift/su_max 0.005
_refine_ls_shift/su_mean 0.000
_refine_ls_structure_factor_coef Fsqd
_refine_ls_weighting_details 'w=1/[\s^2^(Fo^2^)+(0.0183P)^2^+10.9026P] where P=(Fo^2^+2Fc^2^)/3'
_refine_ls_weighting_scheme calc
_refine_ls_wR_factor_gt 0.0581
_refine_ls_wR_factor_ref 0.0621
_reflns_Friedel_coverage 0.000
_reflns_number_gt 17418
_reflns_number_total 21293
_reflns_threshold_expression 'I > 2\s(I)'
_cod_data_source_file ic6b01464_si_003.cif
_cod_data_source_block mw261
_cod_depositor_comments
;
The following automatic conversions were performed:

data item '_diffrn_radiation_probe' value 'X-ray' was changed to
'x-ray' in accordance with the
/home/saulius/struct/COD-crude-data/automatic-downloads/DataCite-retrospective/ACS/depositions/lib/dictionaries/cif_core.dic
dictionary named 'cif_core.dic' version 2.4.2 last updated on
2011-04-26.

Automatic conversion script
Id: cif_fix_values 6909 2019-04-08 15:41:33Z antanas 
;
_cod_database_code 4348642
_shelx_space_group_comment
;
The symmetry employed for this shelxl refinement is uniquely defined
by the following loop, which should always be used as a source of
symmetry information in preference to the above space-group names.
They are only intended as comments.
;
_shelx_estimated_absorpt_t_max 0.819
_shelx_estimated_absorpt_t_min 0.286
_olex2_refinement_description
;
1. Fixed Uiso
 At 1.2 times of:
  All C(H) groups, All C(H,H) groups
2.a Secondary CH2 refined with riding coordinates:
 C29(H29A,H29B), C30(H30A,H30B), C31(H31A,H31B), C72(H72A,H72B), C73(H73A,
 H73B), C74(H74A,H74B)
2.b Aromatic/amide H refined with riding coordinates:
 C3(H3), C4(H4), C6(H6), C7(H7), C11(H11), C12(H12), C18(H18), C19(H19),
 C20(H20), C21(H21), C22(H22), C24(H24), C25(H25), C26(H26), C27(H27), C28(H28),
  C33(H33), C34(H34), C35(H35), C36(H36), C37(H37), C39(H39), C40(H40),
 C41(H41), C42(H42), C43(H43), C46(H46), C47(H47), C49(H49), C50(H50), C54(H54),
  C55(H55), C61(H61), C62(H62), C63(H63), C64(H64), C65(H65), C67(H67),
 C68(H68), C69(H69), C70(H70), C71(H71), C76(H76), C77(H77), C78(H78), C79(H79),
  C80(H80), C82(H82), C83(H83), C84(H84), C85(H85), C86(H86)
;
_shelx_shelxl_version_number 2014/7
_olex2_submission_special_instructions 'No special instructions were received'

loop_
_space_group_symop_operation_xyz
'x, y, z'
'-x, y+1/2, -z+1/2'
'-x, -y, -z'
'x, -y-1/2, z-1/2'

loop_
_atom_site_label
_atom_site_type_symbol
_atom_site_fract_x
_atom_site_fract_y
_atom_site_fract_z
_atom_site_U_iso_or_equiv
_atom_site_adp_type
_atom_site_occupancy
_atom_site_site_symmetry_order
_atom_site_calc_flag
_atom_site_refinement_flags_posn
C1 C 0.39725(15) 0.7320(3) 0.34562(13) 0.0167(6) Uani 1 1 d .
C2 C 0.33465(15) 0.7208(3) 0.31666(15) 0.0179(7) Uani 1 1 d .
C3 C 0.30732(16) 0.6973(3) 0.35188(16) 0.0243(8) Uani 1 1 d .
H3 H 0.2661 0.6865 0.3394 0.029 Uiso 1 1 calc R
C4 C 0.34703(18) 0.6924(3) 0.40475(16) 0.0315(9) Uani 1 1 d .
H4 H 0.3363 0.6784 0.4326 0.038 Uiso 1 1 calc R
C5 C 0.30159(14) 0.7288(2) 0.25813(14) 0.0161(6) Uani 1 1 d .
C6 C 0.24160(14) 0.7081(3) 0.22435(15) 0.0206(7) Uani 1 1 d .
H6 H 0.2133 0.6907 0.2369 0.025 Uiso 1 1 calc R
C7 C 0.22723(15) 0.7160(3) 0.16848(15) 0.0207(7) Uani 1 1 d .
H7 H 0.1888 0.7039 0.1407 0.025 Uiso 1 1 calc R
C8 C 0.27655(13) 0.7435(3) 0.15981(14) 0.0170(6) Uani 1 1 d .
C9 C 0.33627(14) 0.7689(2) 0.10624(13) 0.0155(6) Uani 1 1 d .
C10 C 0.28141(14) 0.7539(3) 0.10894(14) 0.0178(6) Uani 1 1 d .
C11 C 0.23139(14) 0.7507(3) 0.05610(15) 0.0232(7) Uani 1 1 d .
H11 H 0.1917 0.7405 0.0503 0.028 Uiso 1 1 calc R
C12 C 0.24756(16) 0.7638(3) 0.01570(15) 0.0269(8) Uani 1 1 d .
H12 H 0.2203 0.7643 -0.0209 0.032 Uiso 1 1 calc R
C13 C 0.44017(13) 0.7536(3) 0.32537(13) 0.0154(6) Uani 1 1 d .
C14 C 0.47107(13) 0.7763(3) 0.30260(13) 0.0132(6) Uani 1 1 d .
C15 C 0.39539(14) 0.7771(3) 0.14968(13) 0.0148(6) Uani 1 1 d .
C16 C 0.44239(13) 0.7870(3) 0.19051(12) 0.0124(6) Uani 1 1 d .
C17 C 0.58332(13) 0.9090(3) 0.39762(12) 0.0132(6) Uani 1 1 d .
C18 C 0.57593(14) 0.8284(3) 0.43117(13) 0.0188(6) Uani 1 1 d .
H18 H 0.5771 0.7522 0.4238 0.023 Uiso 1 1 calc R
C19 C 0.56682(15) 0.8614(3) 0.47558(14) 0.0240(8) Uani 1 1 d .
H19 H 0.5631 0.8072 0.4983 0.029 Uiso 1 1 calc R
C20 C 0.56334(14) 0.9752(3) 0.48597(14) 0.0247(8) Uani 1 1 d .
H20 H 0.5576 0.9971 0.5158 0.030 Uiso 1 1 calc R
C21 C 0.56841(15) 1.0557(3) 0.45180(15) 0.0241(8) Uani 1 1 d .
H21 H 0.5648 1.1317 0.4580 0.029 Uiso 1 1 calc R
C22 C 0.57897(14) 1.0226(3) 0.40797(13) 0.0177(6) Uani 1 1 d .
H22 H 0.5831 1.0770 0.3855 0.021 Uiso 1 1 calc R
C23 C 0.64654(13) 0.7434(3) 0.36581(12) 0.0123(6) Uani 1 1 d .
C24 C 0.63300(13) 0.6440(3) 0.33563(12) 0.0132(6) Uani 1 1 d .
H24 H 0.5990 0.6409 0.3023 0.016 Uiso 1 1 calc R
C25 C 0.66962(14) 0.5495(3) 0.35468(13) 0.0168(6) Uani 1 1 d .
H25 H 0.6602 0.4839 0.3341 0.020 Uiso 1 1 calc R
C26 C 0.72009(14) 0.5532(3) 0.40434(13) 0.0171(6) Uani 1 1 d .
H26 H 0.7440 0.4893 0.4175 0.021 Uiso 1 1 calc R
C27 C 0.73516(14) 0.6517(3) 0.43465(14) 0.0185(7) Uani 1 1 d .
H27 H 0.7697 0.6543 0.4676 0.022 Uiso 1 1 calc R
C28 C 0.69864(14) 0.7462(3) 0.41578(13) 0.0160(6) Uani 1 1 d .
H28 H 0.7087 0.8118 0.4363 0.019 Uiso 1 1 calc R
C29 C 0.64680(13) 0.9767(3) 0.33695(12) 0.0131(6) Uani 1 1 d .
H29A H 0.6243 1.0468 0.3271 0.016 Uiso 1 1 calc R
H29B H 0.6801 0.9866 0.3727 0.016 Uiso 1 1 calc R
C30 C 0.67264(13) 0.9539(3) 0.29634(12) 0.0135(6) Uani 1 1 d .
H30A H 0.7062 1.0045 0.3040 0.016 Uiso 1 1 calc R
H30B H 0.6881 0.8775 0.3014 0.016 Uiso 1 1 calc R
C31 C 0.62618(13) 0.9690(3) 0.23695(12) 0.0138(6) Uani 1 1 d .
H31A H 0.6476 0.9699 0.2147 0.017 Uiso 1 1 calc R
H31B H 0.6072 1.0420 0.2333 0.017 Uiso 1 1 calc R
C32 C 0.60216(13) 0.7350(2) 0.20019(12) 0.0123(6) Uani 1 1 d .
C33 C 0.66177(14) 0.7296(3) 0.20787(14) 0.0171(6) Uani 1 1 d .
H33 H 0.6862 0.7932 0.2191 0.021 Uiso 1 1 calc R
C34 C 0.68460(15) 0.6286(3) 0.19870(15) 0.0228(7) Uani 1 1 d .
H34 H 0.7245 0.6249 0.2043 0.027 Uiso 1 1 calc R
C35 C 0.64817(16) 0.5335(3) 0.18126(15) 0.0236(7) Uani 1 1 d .
H35 H 0.6635 0.4665 0.1750 0.028 Uiso 1 1 calc R
C36 C 0.58859(16) 0.5392(3) 0.17326(15) 0.0240(8) Uani 1 1 d .
H36 H 0.5639 0.4760 0.1613 0.029 Uiso 1 1 calc R
C37 C 0.56598(15) 0.6386(3) 0.18305(14) 0.0189(7) Uani 1 1 d .
H37 H 0.5263 0.6415 0.1782 0.023 Uiso 1 1 calc R
C38 C 0.52045(13) 0.9116(3) 0.14111(12) 0.0125(6) Uani 1 1 d .
C39 C 0.53064(15) 0.8760(3) 0.09772(13) 0.0190(7) Uani 1 1 d .
H39 H 0.5635 0.8299 0.1039 0.023 Uiso 1 1 calc R
C40 C 0.49192(16) 0.9089(3) 0.04519(14) 0.0247(8) Uani 1 1 d .
H40 H 0.4991 0.8852 0.0163 0.030 Uiso 1 1 calc R
C41 C 0.44252(16) 0.9771(3) 0.03570(14) 0.0230(7) Uani 1 1 d .
H41 H 0.4161 0.9976 0.0005 0.028 Uiso 1 1 calc R
C42 C 0.43288(14) 1.0143(3) 0.07871(13) 0.0185(7) Uani 1 1 d .
H42 H 0.4001 1.0606 0.0723 0.022 Uiso 1 1 calc R
C43 C 0.47186(14) 0.9832(3) 0.13164(13) 0.0151(6) Uani 1 1 d .
H43 H 0.4656 1.0099 0.1605 0.018 Uiso 1 1 calc R
P1 P 0.59741(3) 0.86547(6) 0.34029(3) 0.01041(14) Uani 1 1 d .
P2 P 0.56711(3) 0.86289(6) 0.20990(3) 0.01055(14) Uani 1 1 d .
Pt1 Pt 0.51599(2) 0.82274(2) 0.26013(2) 0.00928(3) Uani 1 1 d .
S1 S 0.42007(4) 0.71527(9) 0.41480(4) 0.0266(2) Uani 1 1 d .
S2 S 0.33992(3) 0.76159(7) 0.22055(3) 0.01526(15) Uani 1 1 d .
S3 S 0.32408(4) 0.77951(8) 0.03914(3) 0.02182(18) Uani 1 1 d .
C44 C 0.10267(13) 0.5348(3) 0.13699(12) 0.0134(6) Uani 1 1 d .
C45 C 0.13351(14) 0.4328(3) 0.14641(13) 0.0159(6) Uani 1 1 d .
C46 C 0.13720(16) 0.3926(3) 0.09905(14) 0.0217(7) Uani 1 1 d .
H46 H 0.1566 0.3261 0.0982 0.026 Uiso 1 1 calc R
C47 C 0.10950(16) 0.4613(3) 0.05530(14) 0.0228(7) Uani 1 1 d .
H47 H 0.1081 0.4474 0.0215 0.027 Uiso 1 1 calc R
C48 C 0.15812(14) 0.3781(3) 0.19979(13) 0.0162(6) Uani 1 1 d .
C49 C 0.14417(16) 0.2760(3) 0.21472(15) 0.0220(7) Uani 1 1 d .
H49 H 0.1200 0.2223 0.1900 0.026 Uiso 1 1 calc R
C50 C 0.17042(16) 0.2609(3) 0.27168(14) 0.0217(7) Uani 1 1 d .
H50 H 0.1655 0.1960 0.2882 0.026 Uiso 1 1 calc R
C51 C 0.20369(14) 0.3512(3) 0.29980(13) 0.0144(6) Uani 1 1 d .
C52 C 0.21865(13) 0.4734(3) 0.37841(13) 0.0140(6) Uani 1 1 d .
C53 C 0.23237(13) 0.3756(3) 0.35813(13) 0.0132(6) Uani 1 1 d .
C54 C 0.27447(14) 0.3054(3) 0.39974(14) 0.0180(7) Uani 1 1 d .
H54 H 0.2883 0.2370 0.3931 0.022 Uiso 1 1 calc R
C55 C 0.29232(14) 0.3490(3) 0.45045(14) 0.0188(7) Uani 1 1 d .
H55 H 0.3195 0.3141 0.4821 0.023 Uiso 1 1 calc R
C56 C 0.09296(13) 0.6029(3) 0.17513(12) 0.0134(6) Uani 1 1 d .
C57 C 0.08984(12) 0.6591(2) 0.21044(13) 0.0116(6) Uani 1 1 d .
C58 C 0.17787(13) 0.5607(3) 0.34923(12) 0.0136(6) Uani 1 1 d .
C59 C 0.14232(13) 0.6332(3) 0.32196(12) 0.0128(6) Uani 1 1 d .
C60 C 0.08935(14) 0.9479(3) 0.18134(13) 0.0150(6) Uani 1 1 d .
C61 C 0.06606(15) 1.0145(3) 0.13454(14) 0.0197(7) Uani 1 1 d .
H61 H 0.0248 1.0278 0.1163 0.024 Uiso 1 1 calc R
C62 C 0.10440(16) 1.0609(3) 0.11514(15) 0.0230(7) Uani 1 1 d .
H62 H 0.0886 1.1036 0.0835 0.028 Uiso 1 1 calc R
C63 C 0.16654(16) 1.0433(3) 0.14313(16) 0.0248(8) Uani 1 1 d .
H63 H 0.1922 1.0749 0.1303 0.030 Uiso 1 1 calc R
C64 C 0.19002(15) 0.9792(3) 0.18976(15) 0.0226(7) Uani 1 1 d .
H64 H 0.2315 0.9681 0.2085 0.027 Uiso 1 1 calc R
C65 C 0.15142(14) 0.9307(3) 0.20892(14) 0.0192(7) Uani 1 1 d .
H65 H 0.1673 0.8869 0.2402 0.023 Uiso 1 1 calc R
C66 C -0.02321(13) 0.8285(3) 0.14316(12) 0.0132(6) Uani 1 1 d .
C67 C -0.08142(13) 0.8161(3) 0.13932(13) 0.0169(6) Uani 1 1 d .
H67 H -0.0891 0.8384 0.1680 0.020 Uiso 1 1 calc R
C68 C -0.12775(14) 0.7707(3) 0.09284(14) 0.0204(7) Uani 1 1 d .
H68 H -0.1661 0.7622 0.0907 0.024 Uiso 1 1 calc R
C69 C -0.11659(15) 0.7382(3) 0.04964(14) 0.0207(7) Uani 1 1 d .
H69 H -0.1476 0.7085 0.0184 0.025 Uiso 1 1 calc R
C70 C -0.05890(14) 0.7499(3) 0.05308(13) 0.0192(6) Uani 1 1 d .
H70 H -0.0514 0.7284 0.0241 0.023 Uiso 1 1 calc R
C71 C -0.01265(14) 0.7937(3) 0.09974(13) 0.0170(6) Uani 1 1 d .
H71 H 0.0259 0.8000 0.1021 0.020 Uiso 1 1 calc R
C72 C 0.00448(13) 1.0050(3) 0.22191(13) 0.0169(6) Uani 1 1 d .
H72A H -0.0012 1.0648 0.1961 0.020 Uiso 1 1 calc R
H72B H -0.0350 0.9840 0.2185 0.020 Uiso 1 1 calc R
C73 C 0.04280(14) 1.0496(3) 0.27932(14) 0.0195(7) Uani 1 1 d .
H73A H 0.0301 1.1257 0.2820 0.023 Uiso 1 1 calc R
H73B H 0.0847 1.0525 0.2859 0.023 Uiso 1 1 calc R
C74 C 0.03756(14) 0.9761(3) 0.32314(13) 0.0179(7) Uani 1 1 d .
H74A H -0.0040 0.9515 0.3101 0.022 Uiso 1 1 calc R
H74B H 0.0475 1.0216 0.3553 0.022 Uiso 1 1 calc R
C75 C 0.06592(14) 0.7767(3) 0.38952(13) 0.0172(7) Uani 1 1 d .
C76 C 0.02357(15) 0.8207(3) 0.40529(15) 0.0245(7) Uani 1 1 d .
H76 H 0.0015 0.8845 0.3883 0.029 Uiso 1 1 calc R
C77 C 0.01465(16) 0.7683(4) 0.44653(15) 0.0290(9) Uani 1 1 d .
H77 H -0.0137 0.7978 0.4567 0.035 Uiso 1 1 calc R
C78 C 0.04684(16) 0.6740(4) 0.47255(14) 0.0286(8) Uani 1 1 d .
H78 H 0.0412 0.6415 0.5007 0.034 Uiso 1 1 calc R
C79 C 0.08798(15) 0.6275(3) 0.45620(14) 0.0249(8) Uani 1 1 d .
H79 H 0.1091 0.5625 0.4727 0.030 Uiso 1 1 calc R
C80 C 0.09717(14) 0.6790(3) 0.41507(13) 0.0203(7) Uani 1 1 d .
H80 H 0.1247 0.6479 0.4043 0.024 Uiso 1 1 calc R
C81 C 0.15981(13) 0.9122(3) 0.38770(13) 0.0146(6) Uani 1 1 d .
C82 C 0.16702(15) 0.9635(3) 0.43577(14) 0.0242(8) Uani 1 1 d .
H82 H 0.1347 0.9665 0.4444 0.029 Uiso 1 1 calc R
C83 C 0.22190(15) 1.0100(3) 0.47080(15) 0.0272(8) Uani 1 1 d .
H83 H 0.2261 1.0440 0.5028 0.033 Uiso 1 1 calc R
C84 C 0.27047(15) 1.0065(3) 0.45863(15) 0.0253(8) Uani 1 1 d .
H84 H 0.3071 1.0386 0.4821 0.030 Uiso 1 1 calc R
C85 C 0.26421(15) 0.9548(3) 0.41141(16) 0.0286(8) Uani 1 1 d .
H85 H 0.2968 0.9516 0.4032 0.034 Uiso 1 1 calc R
C86 C 0.20896(14) 0.9075(3) 0.37597(14) 0.0226(7) Uani 1 1 d .
H86 H 0.2050 0.8727 0.3443 0.027 Uiso 1 1 calc R
P3 P 0.03823(3) 0.88331(7) 0.20494(3) 0.01172(15) Uani 1 1 d .
P4 P 0.08672(3) 0.85225(7) 0.34181(3) 0.01290(15) Uani 1 1 d .
Pt2 Pt 0.08836(2) 0.75150(2) 0.27104(2) 0.01000(3) Uani 1 1 d .
S4 S 0.07746(4) 0.57702(7) 0.06998(3) 0.01843(16) Uani 1 1 d .
S5 S 0.20485(3) 0.45397(7) 0.25617(3) 0.01494(15) Uani 1 1 d .
S6 S 0.25833(4) 0.47659(7) 0.44859(3) 0.01834(16) Uani 1 1 d .

loop_
_atom_site_aniso_label
_atom_site_aniso_U_11
_atom_site_aniso_U_22
_atom_site_aniso_U_33
_atom_site_aniso_U_23
_atom_site_aniso_U_13
_atom_site_aniso_U_12
C1 0.0233(16) 0.0116(15) 0.0204(16) 0.0020(12) 0.0144(14) 0.0008(12)
C2 0.0205(16) 0.0104(14) 0.0316(19) 0.0003(13) 0.0197(15) -0.0001(12)
C3 0.0242(17) 0.0234(18) 0.038(2) 0.0009(16) 0.0256(17) -0.0014(14)
C4 0.038(2) 0.040(2) 0.033(2) 0.0002(18) 0.0309(19) -0.0055(18)
C5 0.0167(15) 0.0081(14) 0.0285(18) 0.0036(12) 0.0146(14) 0.0020(11)
C6 0.0131(15) 0.0150(15) 0.038(2) 0.0055(15) 0.0157(15) 0.0012(12)
C7 0.0128(14) 0.0138(15) 0.033(2) 0.0044(14) 0.0083(14) 0.0003(12)
C8 0.0088(13) 0.0125(14) 0.0239(17) 0.0030(13) 0.0022(12) 0.0001(11)
C9 0.0154(14) 0.0104(15) 0.0163(15) 0.0029(12) 0.0029(13) -0.0011(11)
C10 0.0110(14) 0.0139(15) 0.0219(17) 0.0021(13) 0.0011(13) -0.0002(12)
C11 0.0119(14) 0.0193(16) 0.0274(19) 0.0042(15) -0.0013(14) -0.0040(13)
C12 0.0196(17) 0.0256(19) 0.0209(18) 0.0037(15) -0.0044(14) -0.0037(14)
C13 0.0141(14) 0.0155(14) 0.0162(15) 0.0013(13) 0.0065(12) 0.0026(12)
C14 0.0141(14) 0.0124(14) 0.0137(15) 0.0008(12) 0.0067(12) 0.0006(11)
C15 0.0160(14) 0.0116(14) 0.0169(16) 0.0024(12) 0.0073(13) -0.0005(11)
C16 0.0127(13) 0.0140(14) 0.0137(15) 0.0038(12) 0.0088(12) -0.0002(11)
C17 0.0088(13) 0.0207(16) 0.0101(14) -0.0021(12) 0.0043(11) 0.0008(11)
C18 0.0182(15) 0.0226(17) 0.0181(16) 0.0010(14) 0.0103(13) -0.0005(13)
C19 0.0188(16) 0.041(2) 0.0151(16) 0.0025(15) 0.0104(14) 0.0000(15)
C20 0.0133(15) 0.045(2) 0.0184(17) -0.0117(16) 0.0090(14) 0.0003(15)
C21 0.0191(16) 0.0263(18) 0.0272(19) -0.0116(16) 0.0107(15) 0.0021(14)
C22 0.0149(15) 0.0188(16) 0.0183(16) -0.0001(13) 0.0062(13) 0.0017(12)
C23 0.0118(13) 0.0136(14) 0.0133(14) 0.0013(12) 0.0074(12) 0.0003(11)
C24 0.0126(13) 0.0161(14) 0.0098(14) 0.0008(12) 0.0039(12) -0.0010(11)
C25 0.0205(15) 0.0136(15) 0.0194(16) -0.0011(13) 0.0114(14) 0.0003(12)
C26 0.0145(14) 0.0184(16) 0.0204(17) 0.0044(13) 0.0094(13) 0.0028(12)
C27 0.0129(14) 0.0227(17) 0.0163(16) 0.0038(13) 0.0032(13) 0.0008(12)
C28 0.0171(14) 0.0162(15) 0.0146(15) -0.0014(13) 0.0071(12) -0.0025(13)
C29 0.0123(13) 0.0128(14) 0.0129(14) -0.0016(12) 0.0044(12) -0.0035(11)
C30 0.0121(13) 0.0150(15) 0.0164(15) -0.0021(12) 0.0090(12) -0.0043(11)
C31 0.0127(14) 0.0148(15) 0.0159(15) -0.0009(12) 0.0082(12) -0.0020(11)
C32 0.0127(13) 0.0129(15) 0.0120(14) 0.0010(11) 0.0063(12) -0.0012(11)
C33 0.0163(15) 0.0162(16) 0.0219(17) 0.0010(13) 0.0113(14) -0.0018(12)
C34 0.0187(16) 0.0207(17) 0.035(2) -0.0002(15) 0.0171(16) 0.0022(13)
C35 0.0290(18) 0.0127(16) 0.035(2) 0.0006(15) 0.0200(17) 0.0042(13)
C36 0.0269(18) 0.0154(16) 0.037(2) -0.0040(15) 0.0204(17) -0.0053(14)
C37 0.0163(15) 0.0184(16) 0.0273(18) -0.0030(14) 0.0144(14) -0.0034(12)
C38 0.0127(13) 0.0140(14) 0.0118(14) 0.0009(12) 0.0063(12) -0.0026(11)
C39 0.0202(16) 0.0241(17) 0.0149(16) 0.0005(14) 0.0099(13) 0.0012(13)
C40 0.0313(19) 0.031(2) 0.0133(16) 0.0028(15) 0.0115(15) 0.0031(16)
C41 0.0241(17) 0.0263(18) 0.0135(16) 0.0066(14) 0.0038(14) -0.0005(14)
C42 0.0188(15) 0.0156(15) 0.0194(16) 0.0050(13) 0.0070(14) 0.0024(12)
C43 0.0175(15) 0.0136(15) 0.0153(15) 0.0015(12) 0.0083(13) 0.0021(12)
P1 0.0096(3) 0.0120(4) 0.0101(4) -0.0008(3) 0.0047(3) -0.0010(3)
P2 0.0106(3) 0.0117(3) 0.0106(4) 0.0001(3) 0.0059(3) -0.0015(3)
Pt1 0.00752(5) 0.01194(5) 0.00919(5) 0.00075(4) 0.00442(4) -0.00075(4)
S1 0.0279(5) 0.0383(5) 0.0214(4) 0.0021(4) 0.0180(4) -0.0054(4)
S2 0.0099(3) 0.0169(4) 0.0192(4) 0.0022(3) 0.0067(3) -0.0017(3)
S3 0.0189(4) 0.0252(4) 0.0137(4) 0.0025(3) 0.0003(3) -0.0038(3)
C44 0.0111(13) 0.0172(15) 0.0119(14) -0.0032(12) 0.0052(12) -0.0037(11)
C45 0.0178(15) 0.0166(15) 0.0157(16) -0.0052(13) 0.0096(13) -0.0022(12)
C46 0.0329(19) 0.0184(16) 0.0186(17) -0.0043(14) 0.0156(15) 0.0019(14)
C47 0.0324(19) 0.0244(18) 0.0152(16) -0.0060(14) 0.0138(15) -0.0003(15)
C48 0.0179(15) 0.0176(16) 0.0156(15) -0.0048(13) 0.0095(13) 0.0023(12)
C49 0.0301(18) 0.0150(16) 0.0226(18) -0.0060(13) 0.0131(16) -0.0045(13)
C50 0.0296(18) 0.0151(16) 0.0221(17) 0.0024(14) 0.0129(15) -0.0018(14)
C51 0.0140(14) 0.0139(15) 0.0178(16) 0.0033(12) 0.0093(13) 0.0031(11)
C52 0.0117(13) 0.0156(15) 0.0156(15) 0.0013(12) 0.0068(12) -0.0006(11)
C53 0.0114(13) 0.0154(15) 0.0155(15) 0.0040(12) 0.0082(12) 0.0013(11)
C54 0.0169(15) 0.0180(16) 0.0218(17) 0.0052(13) 0.0110(14) 0.0021(12)
C55 0.0145(15) 0.0207(17) 0.0180(16) 0.0076(13) 0.0042(13) 0.0063(12)
C56 0.0087(13) 0.0150(14) 0.0148(15) 0.0011(12) 0.0036(12) 0.0002(11)
C57 0.0078(12) 0.0090(14) 0.0183(15) 0.0026(11) 0.0060(12) -0.0017(10)
C58 0.0102(13) 0.0190(15) 0.0127(15) -0.0007(12) 0.0062(12) -0.0014(12)
C59 0.0125(13) 0.0133(14) 0.0148(15) -0.0049(12) 0.0082(12) -0.0018(11)
C60 0.0147(14) 0.0137(15) 0.0175(16) -0.0028(12) 0.0079(13) -0.0006(12)
C61 0.0183(15) 0.0176(16) 0.0237(18) 0.0000(14) 0.0097(14) -0.0004(13)
C62 0.0293(18) 0.0195(17) 0.0260(19) 0.0030(15) 0.0175(16) 0.0005(14)
C63 0.0267(18) 0.0199(17) 0.039(2) -0.0034(16) 0.0247(17) -0.0034(14)
C64 0.0147(15) 0.0216(17) 0.036(2) -0.0036(15) 0.0152(15) -0.0020(13)
C65 0.0163(15) 0.0178(16) 0.0242(18) -0.0014(14) 0.0097(14) -0.0015(12)
C66 0.0118(13) 0.0133(14) 0.0136(14) -0.0011(12) 0.0047(12) 0.0010(11)
C67 0.0138(14) 0.0206(16) 0.0184(16) -0.0023(14) 0.0090(13) 0.0011(12)
C68 0.0123(14) 0.0230(18) 0.0250(18) -0.0064(14) 0.0074(14) -0.0006(12)
C69 0.0148(15) 0.0224(18) 0.0183(16) -0.0051(14) 0.0012(13) -0.0005(13)
C70 0.0190(15) 0.0248(17) 0.0142(15) -0.0032(14) 0.0079(13) 0.0004(14)
C71 0.0148(14) 0.0197(16) 0.0183(16) -0.0010(13) 0.0092(13) 0.0014(12)
C72 0.0141(14) 0.0172(16) 0.0183(16) -0.0021(13) 0.0062(13) 0.0041(12)
C73 0.0124(14) 0.0174(16) 0.0230(17) -0.0056(14) 0.0026(13) 0.0056(12)
C74 0.0122(14) 0.0212(16) 0.0166(16) -0.0081(13) 0.0029(13) 0.0056(12)
C75 0.0120(14) 0.0266(17) 0.0135(15) -0.0076(13) 0.0062(12) -0.0051(12)
C76 0.0158(15) 0.035(2) 0.0251(18) -0.0074(16) 0.0110(14) -0.0010(15)
C77 0.0217(17) 0.048(2) 0.0249(19) -0.0137(18) 0.0174(16) -0.0077(17)
C78 0.0264(18) 0.047(2) 0.0163(17) -0.0070(17) 0.0133(15) -0.0118(18)
C79 0.0211(17) 0.038(2) 0.0145(16) 0.0022(15) 0.0070(14) -0.0008(15)
C80 0.0158(15) 0.0313(18) 0.0161(16) -0.0057(15) 0.0091(13) -0.0023(14)
C81 0.0132(14) 0.0129(15) 0.0145(15) -0.0023(12) 0.0033(12) 0.0020(11)
C82 0.0171(16) 0.0299(19) 0.0242(18) -0.0109(15) 0.0077(14) 0.0008(14)
C83 0.0215(17) 0.0281(19) 0.0238(19) -0.0108(16) 0.0026(15) 0.0007(15)
C84 0.0166(16) 0.0204(18) 0.0284(19) -0.0031(15) 0.0003(15) -0.0017(14)
C85 0.0123(15) 0.039(2) 0.032(2) -0.0043(18) 0.0077(15) -0.0058(15)
C86 0.0163(15) 0.0296(19) 0.0213(18) -0.0051(15) 0.0079(14) -0.0055(14)
P3 0.0089(3) 0.0127(4) 0.0133(4) -0.0016(3) 0.0047(3) 0.0013(3)
P4 0.0085(3) 0.0172(4) 0.0126(4) -0.0041(3) 0.0044(3) 0.0015(3)
Pt2 0.00750(5) 0.01209(5) 0.01094(5) -0.00181(4) 0.00456(4) 0.00083(4)
S4 0.0230(4) 0.0202(4) 0.0116(4) -0.0020(3) 0.0073(3) -0.0011(3)
S5 0.0175(4) 0.0150(4) 0.0135(4) 0.0005(3) 0.0079(3) -0.0009(3)
S6 0.0190(4) 0.0194(4) 0.0131(4) 0.0004(3) 0.0038(3) 0.0014(3)

loop_
_atom_type_symbol
_atom_type_description
_atom_type_scat_dispersion_real
_atom_type_scat_dispersion_imag
_atom_type_scat_source
C C 0.0033 0.0016 'International Tables Vol C Tables 4.2.6.8 and 6.1.1.4'
H H 0.0000 0.0000 'International Tables Vol C Tables 4.2.6.8 and 6.1.1.4'
P P 0.1023 0.0942 'International Tables Vol C Tables 4.2.6.8 and 6.1.1.4'
Pt Pt -1.7033 8.3905 'International Tables Vol C Tables 4.2.6.8 and 6.1.1.4'
S S 0.1246 0.1234 'International Tables Vol C Tables 4.2.6.8 and 6.1.1.4'

loop_
_geom_angle_atom_site_label_1
_geom_angle_atom_site_label_2
_geom_angle_atom_site_label_3
_geom_angle
C2 C1 C13 128.5(3)
C2 C1 S1 110.6(2)
C13 C1 S1 120.8(3)
C1 C2 C3 111.6(3)
C1 C2 C5 124.3(3)
C3 C2 C5 124.1(3)
C2 C3 H3 123.2
C4 C3 C2 113.7(3)
C4 C3 H3 123.2
C3 C4 H4 123.9
C3 C4 S1 112.1(3)
S1 C4 H4 123.9
C2 C5 S2 119.4(2)
C6 C5 C2 130.2(3)
C6 C5 S2 110.4(3)
C5 C6 H6 123.3
C5 C6 C7 113.4(3)
C7 C6 H6 123.3
C6 C7 H7 123.6
C8 C7 C6 112.7(3)
C8 C7 H7 123.6
C7 C8 C10 129.7(3)
C7 C8 S2 110.8(3)
C10 C8 S2 119.5(2)
C10 C9 C15 128.4(3)
C10 C9 S3 110.4(2)
C15 C9 S3 121.1(2)
C9 C10 C8 123.6(3)
C9 C10 C11 111.7(3)
C11 C10 C8 124.7(3)
C10 C11 H11 123.3
C12 C11 C10 113.3(3)
C12 C11 H11 123.3
C11 C12 H12 123.7
C11 C12 S3 112.5(3)
S3 C12 H12 123.7
C14 C13 C1 172.3(3)
C13 C14 Pt1 174.7(3)
C16 C15 C9 172.2(3)
C15 C16 Pt1 172.4(3)
C18 C17 P1 120.4(2)
C22 C17 C18 118.9(3)
C22 C17 P1 120.7(2)
C17 C18 H18 119.8
C19 C18 C17 120.4(3)
C19 C18 H18 119.8
C18 C19 H19 119.9
C20 C19 C18 120.1(3)
C20 C19 H19 119.9
C19 C20 H20 120.1
C21 C20 C19 119.9(3)
C21 C20 H20 120.1
C20 C21 H21 120.0
C20 C21 C22 120.0(3)
C22 C21 H21 120.0
C17 C22 C21 120.6(3)
C17 C22 H22 119.7
C21 C22 H22 119.7
C24 C23 C28 118.4(3)
C24 C23 P1 120.0(2)
C28 C23 P1 121.6(2)
C23 C24 H24 119.5
C25 C24 C23 120.9(3)
C25 C24 H24 119.5
C24 C25 H25 120.0
C26 C25 C24 119.9(3)
C26 C25 H25 120.0
C25 C26 H26 119.9
C25 C26 C27 120.3(3)
C27 C26 H26 119.9
C26 C27 H27 120.0
C26 C27 C28 120.0(3)
C28 C27 H27 120.0
C23 C28 H28 119.7
C27 C28 C23 120.5(3)
C27 C28 H28 119.7
H29A C29 H29B 107.6
C30 C29 H29A 108.7
C30 C29 H29B 108.7
C30 C29 P1 114.3(2)
P1 C29 H29A 108.7
P1 C29 H29B 108.7
C29 C30 H30A 108.9
C29 C30 H30B 108.9
H30A C30 H30B 107.7
C31 C30 C29 113.4(2)
C31 C30 H30A 108.9
C31 C30 H30B 108.9
C30 C31 H31A 108.2
C30 C31 H31B 108.2
C30 C31 P2 116.2(2)
H31A C31 H31B 107.4
P2 C31 H31A 108.2
P2 C31 H31B 108.2
C33 C32 C37 119.2(3)
C33 C32 P2 123.7(2)
C37 C32 P2 117.1(2)
C32 C33 H33 120.1
C32 C33 C34 119.8(3)
C34 C33 H33 120.1
C33 C34 H34 119.7
C35 C34 C33 120.5(3)
C35 C34 H34 119.7
C34 C35 H35 120.2
C34 C35 C36 119.6(3)
C36 C35 H35 120.2
C35 C36 H36 120.0
C37 C36 C35 120.1(3)
C37 C36 H36 120.0
C32 C37 H37 119.7
C36 C37 C32 120.7(3)
C36 C37 H37 119.7
C39 C38 C43 119.5(3)
C39 C38 P2 121.5(2)
C43 C38 P2 118.9(2)
C38 C39 H39 119.9
C40 C39 C38 120.2(3)
C40 C39 H39 119.9
C39 C40 H40 119.9
C39 C40 C41 120.1(3)
C41 C40 H40 119.9
C40 C41 H41 120.1
C42 C41 C40 119.8(3)
C42 C41 H41 120.1
C41 C42 H42 119.7
C41 C42 C43 120.6(3)
C43 C42 H42 119.7
C38 C43 H43 120.2
C42 C43 C38 119.7(3)
C42 C43 H43 120.2
C17 P1 Pt1 118.04(10)
C23 P1 C17 103.97(14)
C23 P1 C29 104.37(14)
C23 P1 Pt1 110.29(10)
C29 P1 C17 103.03(14)
C29 P1 Pt1 115.67(10)
C31 P2 C32 106.78(14)
C31 P2 C38 103.25(14)
C31 P2 Pt1 116.95(10)
C32 P2 Pt1 109.80(10)
C38 P2 C32 103.62(14)
C38 P2 Pt1 115.29(9)
C14 Pt1 C16 89.78(12)
C14 Pt1 P1 88.69(9)
C14 Pt1 P2 176.01(9)
C16 Pt1 P1 178.08(8)
C16 Pt1 P2 88.72(8)
P1 Pt1 P2 92.89(3)
C4 S1 C1 91.95(18)
C8 S2 C5 92.77(16)
C12 S3 C9 91.97(17)
C45 C44 C56 127.8(3)
C45 C44 S4 110.9(2)
C56 C44 S4 121.3(2)
C44 C45 C46 111.8(3)
C44 C45 C48 121.4(3)
C46 C45 C48 126.8(3)
C45 C46 H46 123.3
C47 C46 C45 113.3(3)
C47 C46 H46 123.3
C46 C47 H47 124.0
C46 C47 S4 112.0(2)
S4 C47 H47 124.0
C45 C48 S5 119.0(2)
C49 C48 C45 130.0(3)
C49 C48 S5 110.5(3)
C48 C49 H49 123.5
C48 C49 C50 113.0(3)
C50 C49 H49 123.5
C49 C50 H50 123.4
C51 C50 C49 113.2(3)
C51 C50 H50 123.4
C50 C51 C53 130.7(3)
C50 C51 S5 110.7(2)
C53 C51 S5 118.3(2)
C53 C52 C58 128.3(3)
C53 C52 S6 110.2(2)
C58 C52 S6 121.5(2)
C52 C53 C51 121.1(3)
C52 C53 C54 112.7(3)
C54 C53 C51 126.2(3)
C53 C54 H54 123.6
C55 C54 C53 112.9(3)
C55 C54 H54 123.6
C54 C55 H55 124.1
C54 C55 S6 111.8(2)
S6 C55 H55 124.1
C57 C56 C44 174.4(3)
C56 C57 Pt2 177.6(3)
C59 C58 C52 177.0(3)
C58 C59 Pt2 173.2(3)
C61 C60 P3 119.8(2)
C65 C60 C61 119.3(3)
C65 C60 P3 120.9(2)
C60 C61 H61 119.9
C62 C61 C60 120.3(3)
C62 C61 H61 119.9
C61 C62 H62 120.0
C61 C62 C63 120.0(3)
C63 C62 H62 120.0
C62 C63 H63 119.9
C64 C63 C62 120.2(3)
C64 C63 H63 119.9
C63 C64 H64 120.0
C63 C64 C65 120.0(3)
C65 C64 H64 120.0
C60 C65 C64 120.3(3)
C60 C65 H65 119.9
C64 C65 H65 119.9
C67 C66 P3 120.7(2)
C71 C66 C67 118.7(3)
C71 C66 P3 120.6(2)
C66 C67 H67 119.7
C68 C67 C66 120.6(3)
C68 C67 H67 119.7
C67 C68 H68 120.0
C69 C68 C67 119.9(3)
C69 C68 H68 120.0
C68 C69 H69 120.0
C68 C69 C70 120.0(3)
C70 C69 H69 120.0
C69 C70 H70 120.0
C71 C70 C69 120.0(3)
C71 C70 H70 120.0
C66 C71 H71 119.6
C70 C71 C66 120.9(3)
C70 C71 H71 119.6
H72A C72 H72B 107.8
C73 C72 H72A 109.0
C73 C72 H72B 109.0
C73 C72 P3 113.1(2)
P3 C72 H72A 109.0
P3 C72 H72B 109.0
C72 C73 H73A 109.1
C72 C73 H73B 109.1
C72 C73 C74 112.6(3)
H73A C73 H73B 107.8
C74 C73 H73A 109.1
C74 C73 H73B 109.1
C73 C74 H74A 108.9
C73 C74 H74B 108.9
C73 C74 P4 113.5(2)
H74A C74 H74B 107.7
P4 C74 H74A 108.9
P4 C74 H74B 108.9
C76 C75 P4 121.5(3)
C80 C75 C76 118.4(3)
C80 C75 P4 119.7(2)
C75 C76 H76 120.1
C77 C76 C75 119.7(4)
C77 C76 H76 120.1
C76 C77 H77 119.3
C78 C77 C76 121.5(3)
C78 C77 H77 119.3
C77 C78 H78 120.3
C77 C78 C79 119.3(3)
C79 C78 H78 120.3
C78 C79 H79 120.2
C80 C79 C78 119.6(4)
C80 C79 H79 120.2
C75 C80 H80 119.3
C79 C80 C75 121.4(3)
C79 C80 H80 119.3
C82 C81 P4 119.8(2)
C86 C81 C82 118.7(3)
C86 C81 P4 121.5(2)
C81 C82 H82 119.7
C83 C82 C81 120.6(3)
C83 C82 H82 119.7
C82 C83 H83 119.8
C84 C83 C82 120.5(3)
C84 C83 H83 119.8
C83 C84 H84 120.2
C85 C84 C83 119.6(3)
C85 C84 H84 120.2
C84 C85 H85 119.9
C84 C85 C86 120.1(3)
C86 C85 H85 119.9
C81 C86 C85 120.5(3)
C81 C86 H86 119.8
C85 C86 H86 119.8
C60 P3 C72 103.00(15)
C60 P3 Pt2 110.57(10)
C66 P3 C60 103.89(14)
C66 P3 C72 103.52(14)
C66 P3 Pt2 115.34(10)
C72 P3 Pt2 118.83(11)
C74 P4 C75 103.35(15)
C74 P4 Pt2 116.03(11)
C75 P4 Pt2 117.73(11)
C81 P4 C74 102.19(14)
C81 P4 C75 101.54(14)
C81 P4 Pt2 113.83(10)
C57 Pt2 C59 86.92(12)
C57 Pt2 P3 85.25(9)
C57 Pt2 P4 178.23(8)
C59 Pt2 P3 169.27(8)
C59 Pt2 P4 91.64(9)
P4 Pt2 P3 96.31(3)
C47 S4 C44 91.90(16)
C51 S5 C48 92.62(16)
C55 S6 C52 92.39(16)

loop_
_geom_bond_atom_site_label_1
_geom_bond_atom_site_label_2
_geom_bond_distance
C1 C2 1.398(5)
C1 C13 1.423(4)
C1 S1 1.741(3)
C2 C3 1.433(4)
C2 C5 1.450(5)
C3 H3 0.9300
C3 C4 1.348(5)
C4 H4 0.9300
C4 S1 1.723(4)
C5 C6 1.379(4)
C5 S2 1.728(3)
C6 H6 0.9300
C6 C7 1.419(5)
C7 H7 0.9300
C7 C8 1.382(4)
C8 C10 1.462(5)
C8 S2 1.724(3)
C9 C10 1.402(4)
C9 C15 1.423(4)
C9 S3 1.738(3)
C10 C11 1.432(4)
C11 H11 0.9300
C11 C12 1.347(5)
C12 H12 0.9300
C12 S3 1.717(4)
C13 C14 1.214(4)
C14 Pt1 2.013(3)
C15 C16 1.212(4)
C16 Pt1 2.017(3)
C17 C18 1.397(4)
C17 C22 1.393(4)
C17 P1 1.834(3)
C18 H18 0.9300
C18 C19 1.393(4)
C19 H19 0.9300
C19 C20 1.392(5)
C20 H20 0.9300
C20 C21 1.385(5)
C21 H21 0.9300
C21 C22 1.398(5)
C22 H22 0.9300
C23 C24 1.395(4)
C23 C28 1.407(4)
C23 P1 1.820(3)
C24 H24 0.9300
C24 C25 1.390(4)
C25 H25 0.9300
C25 C26 1.384(4)
C26 H26 0.9300
C26 C27 1.388(5)
C27 H27 0.9300
C27 C28 1.388(4)
C28 H28 0.9300
C29 H29A 0.9700
C29 H29B 0.9700
C29 C30 1.537(4)
C29 P1 1.829(3)
C30 H30A 0.9700
C30 H30B 0.9700
C30 C31 1.535(4)
C31 H31A 0.9700
C31 H31B 0.9700
C31 P2 1.819(3)
C32 C33 1.394(4)
C32 C37 1.399(4)
C32 P2 1.826(3)
C33 H33 0.9300
C33 C34 1.395(4)
C34 H34 0.9300
C34 C35 1.390(5)
C35 H35 0.9300
C35 C36 1.391(5)
C36 H36 0.9300
C36 C37 1.383(5)
C37 H37 0.9300
C38 C39 1.391(4)
C38 C43 1.398(4)
C38 P2 1.820(3)
C39 H39 0.9300
C39 C40 1.390(5)
C40 H40 0.9300
C40 C41 1.390(5)
C41 H41 0.9300
C41 C42 1.379(5)
C42 H42 0.9300
C42 C43 1.393(4)
C43 H43 0.9300
P1 Pt1 2.2888(8)
P2 Pt1 2.2984(7)
C44 C45 1.393(4)
C44 C56 1.427(4)
C44 S4 1.738(3)
C45 C46 1.428(4)
C45 C48 1.469(5)
C46 H46 0.9300
C46 C47 1.361(5)
C47 H47 0.9300
C47 S4 1.720(3)
C48 C49 1.372(5)
C48 S5 1.721(3)
C49 H49 0.9300
C49 C50 1.417(5)
C50 H50 0.9300
C50 C51 1.364(5)
C51 C53 1.467(4)
C51 S5 1.721(3)
C52 C53 1.394(4)
C52 C58 1.420(4)
C52 S6 1.736(3)
C53 C54 1.425(4)
C54 H54 0.9300
C54 C55 1.365(5)
C55 H55 0.9300
C55 S6 1.722(3)
C56 C57 1.209(4)
C57 Pt2 2.010(3)
C58 C59 1.221(4)
C59 Pt2 2.015(3)
C60 C61 1.399(5)
C60 C65 1.393(4)
C60 P3 1.826(3)
C61 H61 0.9300
C61 C62 1.391(4)
C62 H62 0.9300
C62 C63 1.396(5)
C63 H63 0.9300
C63 C64 1.379(5)
C64 H64 0.9300
C64 C65 1.402(4)
C65 H65 0.9300
C66 C67 1.403(4)
C66 C71 1.394(4)
C66 P3 1.825(3)
C67 H67 0.9300
C67 C68 1.392(4)
C68 H68 0.9300
C68 C69 1.389(5)
C69 H69 0.9300
C69 C70 1.394(4)
C70 H70 0.9300
C70 C71 1.387(5)
C71 H71 0.9300
C72 H72A 0.9700
C72 H72B 0.9700
C72 C73 1.532(4)
C72 P3 1.829(3)
C73 H73A 0.9700
C73 H73B 0.9700
C73 C74 1.539(5)
C74 H74A 0.9700
C74 H74B 0.9700
C74 P4 1.831(3)
C75 C76 1.400(4)
C75 C80 1.398(5)
C75 P4 1.841(3)
C76 H76 0.9300
C76 C77 1.394(5)
C77 H77 0.9300
C77 C78 1.377(6)
C78 H78 0.9300
C78 C79 1.395(5)
C79 H79 0.9300
C79 C80 1.391(5)
C80 H80 0.9300
C81 C82 1.394(4)
C81 C86 1.390(4)
C81 P4 1.828(3)
C82 H82 0.9300
C82 C83 1.384(5)
C83 H83 0.9300
C83 C84 1.383(5)
C84 H84 0.9300
C84 C85 1.382(5)
C85 H85 0.9300
C85 C86 1.397(5)
C86 H86 0.9300
P3 Pt2 2.3007(8)
P4 Pt2 2.3008(8)

loop_
_geom_torsion_atom_site_label_1
_geom_torsion_atom_site_label_2
_geom_torsion_atom_site_label_3
_geom_torsion_atom_site_label_4
_geom_torsion
C1 C2 C3 C4 0.8(4)
C1 C2 C5 C6 172.4(3)
C1 C2 C5 S2 -3.7(4)
C2 C1 S1 C4 0.5(3)
C2 C3 C4 S1 -0.4(4)
C2 C5 C6 C7 -174.8(3)
C2 C5 S2 C8 175.1(3)
C3 C2 C5 C6 -5.7(5)
C3 C2 C5 S2 178.2(3)
C3 C4 S1 C1 -0.1(3)
C5 C2 C3 C4 179.1(3)
C5 C6 C7 C8 -0.4(4)
C6 C5 S2 C8 -1.7(2)
C6 C7 C8 C10 176.5(3)
C6 C7 C8 S2 -0.9(4)
C7 C8 C10 C9 -171.7(3)
C7 C8 C10 C11 8.6(6)
C7 C8 S2 C5 1.5(3)
C8 C10 C11 C12 179.0(3)
C9 C10 C11 C12 -0.7(4)
C10 C8 S2 C5 -176.2(3)
C10 C9 S3 C12 -0.2(3)
C10 C11 C12 S3 0.6(4)
C11 C12 S3 C9 -0.2(3)
C13 C1 C2 C3 179.0(3)
C13 C1 C2 C5 0.7(5)
C13 C1 S1 C4 -179.3(3)
C15 C9 C10 C8 -0.2(5)
C15 C9 C10 C11 179.5(3)
C15 C9 S3 C12 -179.3(3)
C17 C18 C19 C20 1.8(5)
C18 C17 C22 C21 1.1(5)
C18 C17 P1 C23 -37.7(3)
C18 C17 P1 C29 -146.4(3)
C18 C17 P1 Pt1 84.8(3)
C18 C19 C20 C21 0.6(5)
C19 C20 C21 C22 -2.1(5)
C20 C21 C22 C17 1.3(5)
C22 C17 C18 C19 -2.6(5)
C22 C17 P1 C23 143.2(2)
C22 C17 P1 C29 34.5(3)
C22 C17 P1 Pt1 -94.3(2)
C23 C24 C25 C26 0.4(4)
C24 C23 C28 C27 -0.7(4)
C24 C23 P1 C17 130.2(2)
C24 C23 P1 C29 -122.1(2)
C24 C23 P1 Pt1 2.7(3)
C24 C25 C26 C27 -1.6(5)
C25 C26 C27 C28 1.6(5)
C26 C27 C28 C23 -0.5(5)
C28 C23 C24 C25 0.7(4)
C28 C23 P1 C17 -49.9(3)
C28 C23 P1 C29 57.8(3)
C28 C23 P1 Pt1 -177.4(2)
C29 C30 C31 P2 -70.7(3)
C30 C29 P1 C17 172.6(2)
C30 C29 P1 C23 64.2(2)
C30 C29 P1 Pt1 -57.1(2)
C30 C31 P2 C32 -73.2(2)
C30 C31 P2 C38 177.9(2)
C30 C31 P2 Pt1 50.2(2)
C32 C33 C34 C35 0.8(5)
C33 C32 C37 C36 -0.6(5)
C33 C32 P2 C31 -5.6(3)
C33 C32 P2 C38 103.0(3)
C33 C32 P2 Pt1 -133.3(3)
C33 C34 C35 C36 -0.4(6)
C34 C35 C36 C37 -0.5(6)
C35 C36 C37 C32 1.0(6)
C37 C32 C33 C34 -0.3(5)
C37 C32 P2 C31 175.7(2)
C37 C32 P2 C38 -75.7(3)
C37 C32 P2 Pt1 48.0(3)
C38 C39 C40 C41 -0.4(5)
C39 C38 C43 C42 2.5(5)
C39 C38 P2 C31 91.7(3)
C39 C38 P2 C32 -19.6(3)
C39 C38 P2 Pt1 -139.6(2)
C39 C40 C41 C42 1.6(5)
C40 C41 C42 C43 -0.7(5)
C41 C42 C43 C38 -1.4(5)
C43 C38 C39 C40 -1.6(5)
C43 C38 P2 C31 -90.8(3)
C43 C38 P2 C32 157.9(2)
C43 C38 P2 Pt1 37.9(3)
P1 C17 C18 C19 178.3(2)
P1 C17 C22 C21 -179.8(2)
P1 C23 C24 C25 -179.3(2)
P1 C23 C28 C27 179.4(2)
P1 C29 C30 C31 74.3(3)
P2 C32 C33 C34 -179.0(3)
P2 C32 C37 C36 178.1(3)
P2 C38 C39 C40 175.9(3)
P2 C38 C43 C42 -175.0(2)
S1 C1 C2 C3 -0.8(3)
S1 C1 C2 C5 -179.2(2)
S2 C5 C6 C7 1.5(4)
S2 C8 C10 C9 5.5(4)
S2 C8 C10 C11 -174.2(3)
S3 C9 C10 C8 -179.2(3)
S3 C9 C10 C11 0.5(3)
C44 C45 C46 C47 -0.7(4)
C44 C45 C48 C49 117.3(4)
C44 C45 C48 S5 -53.3(4)
C45 C44 S4 C47 -1.4(2)
C45 C46 C47 S4 -0.4(4)
C45 C48 C49 C50 -170.1(3)
C45 C48 S5 C51 170.4(2)
C46 C45 C48 C49 -62.8(5)
C46 C45 C48 S5 126.6(3)
C46 C47 S4 C44 1.0(3)
C48 C45 C46 C47 179.4(3)
C48 C49 C50 C51 0.5(4)
C49 C48 S5 C51 -1.9(3)
C49 C50 C51 C53 172.4(3)
C49 C50 C51 S5 -1.9(4)
C50 C51 C53 C52 -122.9(4)
C50 C51 C53 C54 55.4(5)
C50 C51 S5 C48 2.2(3)
C51 C53 C54 C55 -178.5(3)
C52 C53 C54 C55 0.0(4)
C53 C51 S5 C48 -172.9(2)
C53 C52 S6 C55 -0.2(2)
C53 C54 C55 S6 -0.1(4)
C54 C55 S6 C52 0.1(3)
C56 C44 C45 C46 -176.4(3)
C56 C44 C45 C48 3.6(5)
C56 C44 S4 C47 176.5(3)
C58 C52 C53 C51 0.1(5)
C58 C52 C53 C54 -178.5(3)
C58 C52 S6 C55 178.6(3)
C60 C61 C62 C63 -1.5(5)
C61 C60 C65 C64 -0.4(5)
C61 C60 P3 C66 43.8(3)
C61 C60 P3 C72 -63.9(3)
C61 C60 P3 Pt2 168.1(2)
C61 C62 C63 C64 0.5(5)
C62 C63 C64 C65 0.5(5)
C63 C64 C65 C60 -0.6(5)
C65 C60 C61 C62 1.4(5)
C65 C60 P3 C66 -135.4(3)
C65 C60 P3 C72 116.9(3)
C65 C60 P3 Pt2 -11.1(3)
C66 C67 C68 C69 -0.5(5)
C67 C66 C71 C70 1.3(5)
C67 C66 P3 C60 -152.9(3)
C67 C66 P3 C72 -45.5(3)
C67 C66 P3 Pt2 86.0(3)
C67 C68 C69 C70 0.7(5)
C68 C69 C70 C71 0.2(5)
C69 C70 C71 C66 -1.2(5)
C71 C66 C67 C68 -0.4(5)
C71 C66 P3 C60 29.8(3)
C71 C66 P3 C72 137.2(3)
C71 C66 P3 Pt2 -91.3(3)
C72 C73 C74 P4 82.5(3)
C73 C72 P3 C60 -85.1(3)
C73 C72 P3 C66 166.9(2)
C73 C72 P3 Pt2 37.5(3)
C73 C74 P4 C75 -175.4(2)
C73 C74 P4 C81 79.4(2)
C73 C74 P4 Pt2 -45.0(3)
C75 C76 C77 C78 0.3(5)
C76 C75 C80 C79 -1.6(5)
C76 C75 P4 C74 -3.1(3)
C76 C75 P4 C81 102.6(3)
C76 C75 P4 Pt2 -132.4(2)
C76 C77 C78 C79 -2.0(5)
C77 C78 C79 C80 1.9(5)
C78 C79 C80 C75 -0.1(5)
C80 C75 C76 C77 1.5(5)
C80 C75 P4 C74 -176.4(3)
C80 C75 P4 C81 -70.7(3)
C80 C75 P4 Pt2 54.2(3)
C81 C82 C83 C84 0.1(6)
C82 C81 C86 C85 -0.9(5)
C82 C81 P4 C74 61.9(3)
C82 C81 P4 C75 -44.7(3)
C82 C81 P4 Pt2 -172.3(2)
C82 C83 C84 C85 -0.7(6)
C83 C84 C85 C86 0.6(6)
C84 C85 C86 C81 0.2(6)
C86 C81 C82 C83 0.7(5)
C86 C81 P4 C74 -118.4(3)
C86 C81 P4 C75 135.0(3)
C86 C81 P4 Pt2 7.5(3)
P3 C60 C61 C62 -177.8(3)
P3 C60 C65 C64 178.8(3)
P3 C66 C67 C68 -177.8(3)
P3 C66 C71 C70 178.7(3)
P3 C72 C73 C74 -77.0(3)
P4 C75 C76 C77 -171.9(3)
P4 C75 C80 C79 171.9(3)
P4 C81 C82 C83 -179.5(3)
P4 C81 C86 C85 179.4(3)
S4 C44 C45 C46 1.4(3)
S4 C44 C45 C48 -178.6(2)
S5 C48 C49 C50 1.2(4)
S5 C51 C53 C52 51.0(4)
S5 C51 C53 C54 -130.6(3)
S6 C52 C53 C51 178.7(2)
S6 C52 C53 C54 0.1(3)
